data_7151930
loop_
_publ_author_name
'Niu, Hong-Ying'
'Xia, Chao'
'Qu, Gui-Rong'
'Zhang, Qian'
'Jiang, Yi'
'Mao, Run-Ze'
'Li, De-Yang'
'Guo, Hai-Ming'

_publ_section_title
;
 CuBr Catalyzed C-N cross coupling reaction of purines and
 diaryliodonium salts to 9-arylpurines.
;
_journal_issue 14
_journal_name_full 'Organic &amp; biomolecular chemistry'
_journal_page_first 5039
_journal_page_last 5042
_journal_paper_doi 10.1039/c1ob05333g
_journal_volume 9
_journal_year 2011
_chemical_formula_sum 'C11 H5 Cl3 N4'
_chemical_formula_weight 299.54
_chemical_name_systematic
;
?
;
_space_group_IT_number 14
_symmetry_cell_setting monoclinic
_symmetry_space_group_name_Hall '-P 2yn'
_symmetry_space_group_name_H-M 'P 1 21/n 1'
_atom_sites_solution_hydrogens geom
_atom_sites_solution_primary direct
_atom_sites_solution_secondary difmap
_audit_creation_method SHELXL-97
_cell_angle_alpha 90.00
_cell_angle_beta 99.593(2)
_cell_angle_gamma 90.00
_cell_formula_units_Z 4
_cell_length_a 7.3206(10)
_cell_length_b 19.054(3)
_cell_length_c 8.7032(12)
_cell_measurement_reflns_used 3266
_cell_measurement_temperature 296(2)
_cell_measurement_theta_max 26.96
_cell_measurement_theta_min 3.02
_cell_volume 1197.0(3)
_computing_cell_refinement 'Bruker SMART'
_computing_data_collection 'Bruker SMART'
_computing_data_reduction 'Bruker SAINT'
_computing_molecular_graphics 'Bruker SHELXTL'
_computing_publication_material 'Bruker SHELXTL'
_computing_structure_refinement 'SHELXL-97 (Sheldrick, 1997)'
_computing_structure_solution 'SHELXS-97 (Sheldrick, 1990)'
_diffrn_ambient_temperature 296(2)
_diffrn_measured_fraction_theta_full 0.999
_diffrn_measured_fraction_theta_max 0.999
_diffrn_measurement_device_type 'CCD area detector'
_diffrn_measurement_method 'phi and omega scans'
_diffrn_radiation_monochromator graphite
_diffrn_radiation_source 'fine-focus sealed tube'
_diffrn_radiation_type MoK\a
_diffrn_radiation_wavelength 0.71073
_diffrn_reflns_av_R_equivalents 0.0198
_diffrn_reflns_av_sigmaI/netI 0.0184
_diffrn_reflns_limit_h_max 8
_diffrn_reflns_limit_h_min -8
_diffrn_reflns_limit_k_max 22
_diffrn_reflns_limit_k_min -22
_diffrn_reflns_limit_l_max 10
_diffrn_reflns_limit_l_min -10
_diffrn_reflns_number 7666
_diffrn_reflns_theta_full 25.50
_diffrn_reflns_theta_max 25.50
_diffrn_reflns_theta_min 2.60
_diffrn_standards_number 0
_exptl_absorpt_coefficient_mu 0.749
_exptl_absorpt_correction_T_max 0.8290
_exptl_absorpt_correction_T_min 0.7795
_exptl_absorpt_correction_type multi-scan
_exptl_absorpt_process_details sadabs
_exptl_crystal_colour colourless
_exptl_crystal_density_diffrn 1.662
_exptl_crystal_density_method 'not measured'
_exptl_crystal_description block
_exptl_crystal_F_000 600
_exptl_crystal_size_max 0.35
_exptl_crystal_size_mid 0.30
_exptl_crystal_size_min 0.26
_refine_diff_density_max 0.429
_refine_diff_density_min -0.225
_refine_diff_density_rms 0.063
_refine_ls_extinction_method none
_refine_ls_goodness_of_fit_ref 1.082
_refine_ls_hydrogen_treatment constr
_refine_ls_matrix_type full
_refine_ls_number_parameters 163
_refine_ls_number_reflns 2228
_refine_ls_number_restraints 0
_refine_ls_restrained_S_all 1.082
_refine_ls_R_factor_all 0.0526
_refine_ls_R_factor_gt 0.0458
_refine_ls_shift/su_max 0.001
_refine_ls_shift/su_mean 0.000
_refine_ls_structure_factor_coef Fsqd
_refine_ls_weighting_details 'calc w=1/[\s^2^(Fo^2^)+(0.0722P)^2^+0.9904P] where P=(Fo^2^+2Fc^2^)/3'
_refine_ls_weighting_scheme calc
_refine_ls_wR_factor_gt 0.1353
_refine_ls_wR_factor_ref 0.1412
_reflns_number_gt 1909
_reflns_number_total 2228
_reflns_threshold_expression >2sigma(I)
_cod_data_source_file c1ob05333g.txt
_cod_data_source_block a
_cod_depositor_comments
;
The following automatic conversions were performed:

'_symmetry_cell_setting' value 'Monoclinic' changed to 'monoclinic'
according to /home/saulius/struct/CIF-dictionaries/cif_core.dic
dictionary named 'cif_core.dic' version 2.4.1 from 2010-06-29.

Automatic conversion script
Id: cif_fix_values 1715 2011-07-08 13:25:40Z adriana 
;
_cod_original_sg_symbol_H-M P2(1)/n
_cod_database_code 7151930

loop_
_symmetry_equiv_pos_as_xyz
'x, y, z'
'-x+1/2, y+1/2, -z+1/2'
'-x, -y, -z'
'x-1/2, -y-1/2, z-1/2'

loop_
_atom_site_label
_atom_site_type_symbol
_atom_site_fract_x
_atom_site_fract_y
_atom_site_fract_z
_atom_site_U_iso_or_equiv
_atom_site_adp_type
_atom_site_occupancy
_atom_site_symmetry_multiplicity
_atom_site_calc_flag
_atom_site_refinement_flags
_atom_site_disorder_assembly
_atom_site_disorder_group
C1 C 0.0726(4) 0.75375(16) 0.2369(4) 0.0508(7) Uani 1 1 d . . .
C2 C 0.1421(4) 0.86372(15) 0.2061(3) 0.0395(6) Uani 1 1 d . . .
C3 C 0.1237(4) 0.85543(15) 0.0441(3) 0.0427(6) Uani 1 1 d . . .
C4 C 0.0757(4) 0.78871(18) -0.0103(4) 0.0503(7) Uani 1 1 d . . .
C5 C 0.1947(4) 0.96130(16) 0.0894(3) 0.0477(7) Uani 1 1 d . . .
H5 H 0.2243 1.0081 0.0756 0.057 Uiso 1 1 calc R . .
C6 C 0.2193(4) 0.97027(14) 0.3788(3) 0.0367(6) Uani 1 1 d . . .
C7 C 0.1612(4) 1.03952(15) 0.3812(3) 0.0409(6) Uani 1 1 d . . .
H7 H 0.0988 1.0605 0.2911 0.049 Uiso 1 1 calc R . .
C8 C 0.1969(4) 1.07695(15) 0.5186(3) 0.0431(7) Uani 1 1 d . . .
H8 H 0.1617 1.1238 0.5215 0.052 Uiso 1 1 calc R . .
C9 C 0.2852(4) 1.04413(15) 0.6515(3) 0.0404(6) Uani 1 1 d . . .
C10 C 0.3386(4) 0.97482(16) 0.6507(3) 0.0429(7) Uani 1 1 d . . .
H10 H 0.3952 0.9534 0.7424 0.051 Uiso 1 1 calc R . .
C11 C 0.3077(4) 0.93731(15) 0.5133(3) 0.0410(6) Uani 1 1 d . . .
H11 H 0.3453 0.8908 0.5107 0.049 Uiso 1 1 calc R . .
Cl1 Cl 0.04188(16) 0.68474(5) 0.35993(12) 0.0777(4) Uani 1 1 d . . .
Cl2 Cl 0.04685(14) 0.77010(6) -0.20633(11) 0.0723(3) Uani 1 1 d . . .
Cl3 Cl 0.32771(12) 1.09137(4) 0.82548(9) 0.0584(3) Uani 1 1 d . . .
N1 N 0.1153(3) 0.81413(13) 0.3076(3) 0.0445(6) Uani 1 1 d . . .
N2 N 0.0509(4) 0.73699(14) 0.0859(3) 0.0545(7) Uani 1 1 d . . .
N3 N 0.1872(3) 0.93312(12) 0.2342(3) 0.0400(5) Uani 1 1 d . . .
N4 N 0.1574(4) 0.91770(14) -0.0265(3) 0.0512(6) Uani 1 1 d . . .

loop_
_atom_site_aniso_label
_atom_site_aniso_U_11
_atom_site_aniso_U_22
_atom_site_aniso_U_33
_atom_site_aniso_U_23
_atom_site_aniso_U_13
_atom_site_aniso_U_12
C1 0.0539(18) 0.0392(16) 0.0576(19) 0.0035(14) 0.0040(14) -0.0016(13)
C2 0.0411(14) 0.0387(14) 0.0395(15) 0.0015(11) 0.0091(11) 0.0048(11)
C3 0.0433(15) 0.0457(16) 0.0392(15) 0.0003(12) 0.0075(12) 0.0053(12)
C4 0.0484(17) 0.0535(18) 0.0473(17) -0.0095(15) 0.0033(13) 0.0046(14)
C5 0.0639(19) 0.0414(16) 0.0395(16) 0.0065(13) 0.0137(14) 0.0010(14)
C6 0.0386(14) 0.0372(14) 0.0354(14) 0.0025(11) 0.0096(11) -0.0022(11)
C7 0.0442(15) 0.0398(15) 0.0390(15) 0.0080(12) 0.0082(12) 0.0034(12)
C8 0.0485(16) 0.0378(15) 0.0440(16) 0.0013(12) 0.0108(12) 0.0037(12)
C9 0.0419(15) 0.0422(15) 0.0380(15) -0.0007(12) 0.0088(12) -0.0052(11)
C10 0.0438(15) 0.0455(16) 0.0378(15) 0.0076(12) 0.0020(12) -0.0012(12)
C11 0.0441(15) 0.0362(14) 0.0429(15) 0.0061(12) 0.0078(12) 0.0004(12)
Cl1 0.1050(8) 0.0465(5) 0.0784(7) 0.0153(4) 0.0061(6) -0.0173(5)
Cl2 0.0836(7) 0.0812(7) 0.0509(5) -0.0229(4) 0.0077(4) -0.0057(5)
Cl3 0.0728(6) 0.0577(5) 0.0434(5) -0.0089(4) 0.0056(4) -0.0052(4)
N1 0.0472(13) 0.0409(14) 0.0450(14) 0.0050(11) 0.0066(11) 0.0003(10)
N2 0.0566(16) 0.0459(15) 0.0584(17) -0.0054(13) 0.0015(13) -0.0025(12)
N3 0.0471(13) 0.0373(12) 0.0355(12) 0.0028(10) 0.0071(10) 0.0013(10)
N4 0.0639(17) 0.0525(16) 0.0381(14) 0.0039(11) 0.0110(12) 0.0028(12)

loop_
_atom_type_symbol
_atom_type_description
_atom_type_scat_dispersion_real
_atom_type_scat_dispersion_imag
_atom_type_scat_source
C C 0.0033 0.0016 'International Tables Vol C Tables 4.2.6.8 and 6.1.1.4'
H H 0.0000 0.0000 'International Tables Vol C Tables 4.2.6.8 and 6.1.1.4'
N N 0.0061 0.0033 'International Tables Vol C Tables 4.2.6.8 and 6.1.1.4'
Cl Cl 0.1484 0.1585 'International Tables Vol C Tables 4.2.6.8 and 6.1.1.4'

loop_
_geom_angle_atom_site_label_1
_geom_angle_atom_site_label_2
_geom_angle_atom_site_label_3
_geom_angle
_geom_angle_site_symmetry_1
_geom_angle_site_symmetry_3
_geom_angle_publ_flag
N1 C1 N2 130.4(3) . . ?
N1 C1 Cl1 114.7(3) . . ?
N2 C1 Cl1 114.8(2) . . ?
N1 C2 N3 128.5(3) . . ?
N1 C2 C3 126.0(3) . . ?
N3 C2 C3 105.5(2) . . ?
N4 C3 C4 134.0(3) . . ?
N4 C3 C2 110.9(3) . . ?
C4 C3 C2 115.1(3) . . ?
N2 C4 C3 121.4(3) . . ?
N2 C4 Cl2 117.8(2) . . ?
C3 C4 Cl2 120.8(3) . . ?
N4 C5 N3 115.1(3) . . ?
N4 C5 H5 122.4 . . ?
N3 C5 H5 122.4 . . ?
C7 C6 C11 121.2(3) . . ?
C7 C6 N3 118.6(2) . . ?
C11 C6 N3 120.2(2) . . ?
C8 C7 C6 119.4(3) . . ?
C8 C7 H7 120.3 . . ?
C6 C7 H7 120.3 . . ?
C9 C8 C7 119.2(3) . . ?
C9 C8 H8 120.4 . . ?
C7 C8 H8 120.4 . . ?
C10 C9 C8 121.6(3) . . ?
C10 C9 Cl3 119.3(2) . . ?
C8 C9 Cl3 119.0(2) . . ?
C9 C10 C11 119.7(3) . . ?
C9 C10 H10 120.1 . . ?
C11 C10 H10 120.1 . . ?
C10 C11 C6 118.8(3) . . ?
C10 C11 H11 120.6 . . ?
C6 C11 H11 120.6 . . ?
C1 N1 C2 111.1(3) . . ?
C4 N2 C1 115.9(3) . . ?
C2 N3 C5 104.9(2) . . ?
C2 N3 C6 129.2(2) . . ?
C5 N3 C6 125.9(2) . . ?
C5 N4 C3 103.6(2) . . ?

loop_
_geom_bond_atom_site_label_1
_geom_bond_atom_site_label_2
_geom_bond_distance
_geom_bond_site_symmetry_2
_geom_bond_publ_flag
C1 N1 1.318(4) . ?
C1 N2 1.335(4) . ?
C1 Cl1 1.734(3) . ?
C2 N1 1.330(4) . ?
C2 N3 1.375(4) . ?
C2 C3 1.403(4) . ?
C3 N4 1.377(4) . ?
C3 C4 1.382(4) . ?
C4 N2 1.325(4) . ?
C4 Cl2 1.721(3) . ?
C5 N4 1.300(4) . ?
C5 N3 1.379(4) . ?
C5 H5 0.9300 . ?
C6 C7 1.387(4) . ?
C6 C11 1.389(4) . ?
C6 N3 1.429(3) . ?
C7 C8 1.379(4) . ?
C7 H7 0.9300 . ?
C8 C9 1.378(4) . ?
C8 H8 0.9300 . ?
C9 C10 1.378(4) . ?
C9 Cl3 1.744(3) . ?
C10 C11 1.379(4) . ?
C10 H10 0.9300 . ?
C11 H11 0.9300 . ?

loop_
_geom_torsion_atom_site_label_1
_geom_torsion_atom_site_label_2
_geom_torsion_atom_site_label_3
_geom_torsion_atom_site_label_4
_geom_torsion
_geom_torsion_site_symmetry_1
_geom_torsion_site_symmetry_2
_geom_torsion_site_symmetry_3
_geom_torsion_site_symmetry_4
_geom_torsion_publ_flag
N1 C2 C3 N4 178.6(3) . . . . ?
N3 C2 C3 N4 0.3(3) . . . . ?
N1 C2 C3 C4 -0.9(4) . . . . ?
N3 C2 C3 C4 -179.2(3) . . . . ?
N4 C3 C4 N2 -179.9(3) . . . . ?
C2 C3 C4 N2 -0.5(4) . . . . ?
N4 C3 C4 Cl2 0.4(5) . . . . ?
C2 C3 C4 Cl2 179.7(2) . . . . ?
C11 C6 C7 C8 2.0(4) . . . . ?
N3 C6 C7 C8 -177.7(2) . . . . ?
C6 C7 C8 C9 -1.7(4) . . . . ?
C7 C8 C9 C10 -0.1(4) . . . . ?
C7 C8 C9 Cl3 -179.3(2) . . . . ?
C8 C9 C10 C11 1.6(4) . . . . ?
Cl3 C9 C10 C11 -179.2(2) . . . . ?
C9 C10 C11 C6 -1.3(4) . . . . ?
C7 C6 C11 C10 -0.5(4) . . . . ?
N3 C6 C11 C10 179.2(3) . . . . ?
N2 C1 N1 C2 -1.3(5) . . . . ?
Cl1 C1 N1 C2 178.1(2) . . . . ?
N3 C2 N1 C1 179.5(3) . . . . ?
C3 C2 N1 C1 1.7(4) . . . . ?
C3 C4 N2 C1 0.9(5) . . . . ?
Cl2 C4 N2 C1 -179.3(2) . . . . ?
N1 C1 N2 C4 0.0(5) . . . . ?
Cl1 C1 N2 C4 -179.3(2) . . . . ?
N1 C2 N3 C5 -178.8(3) . . . . ?
C3 C2 N3 C5 -0.6(3) . . . . ?
N1 C2 N3 C6 0.8(5) . . . . ?
C3 C2 N3 C6 179.0(3) . . . . ?
N4 C5 N3 C2 0.7(4) . . . . ?
N4 C5 N3 C6 -178.9(3) . . . . ?
C7 C6 N3 C2 -143.9(3) . . . . ?
C11 C6 N3 C2 36.4(4) . . . . ?
C7 C6 N3 C5 35.6(4) . . . . ?
C11 C6 N3 C5 -144.1(3) . . . . ?
N3 C5 N4 C3 -0.5(4) . . . . ?
C4 C3 N4 C5 179.5(3) . . . . ?
C2 C3 N4 C5 0.1(3) . . . . ?

loop_
_cod_related_entry_id
_cod_related_entry_database
_cod_related_entry_code
1 ChemSpider 26997596
